data_7126888
loop_
_publ_author_name
'Blay, Gonzalo'
'Castilla, Alvaro'
'Sanz, David'
'Sanz-Marco, Amparo'
'Vila, Carlos'
'Mu\~noz, M Carmen'
'Pedro, Jos\'e R'

_publ_section_title
;
 Enantioselective zinc-mediated conjugate alkynylation of
 saccharin-derived 1-aza-butadienes.
;
_journal_issue 66
_journal_name_full 'Chemical communications (Cambridge, England)'
_journal_page_first 9461
_journal_page_last 9464
_journal_paper_doi 10.1039/d0cc04221h
_journal_volume 56
_journal_year 2020
_chemical_absolute_configuration ad
_chemical_formula_sum 'C20 H16 Br N O2 S'
_chemical_formula_weight 414.31
_space_group_crystal_system monoclinic
_space_group_IT_number 4
_space_group_name_Hall 'P 2yb'
_space_group_name_H-M_alt 'P 1 21 1'
_atom_sites_solution_hydrogens mixed
_audit_creation_method SHELXL-2014
_audit_update_record
;
2020-03-25 deposited with the CCDC.	2020-07-13 downloaded from the CCDC.
;
_cell_angle_alpha 90
_cell_angle_beta 96.473(2)
_cell_angle_gamma 90
_cell_formula_units_Z 2
_cell_length_a 7.4286(4)
_cell_length_b 7.2641(3)
_cell_length_c 17.1612(8)
_cell_measurement_reflns_used 6139
_cell_measurement_temperature 250(2)
_cell_measurement_theta_max 27.4642
_cell_measurement_theta_min 2.7595
_cell_volume 920.15(8)
_computing_cell_refinement 'APEX3, Bruker'
_computing_data_collection 'APEX3, Bruker'
_computing_data_reduction 'APEX3, Bruker'
_computing_structure_refinement 'SHELXL-2014 (Sheldrick, 2014)'
_computing_structure_solution SHELXS-2014
_diffrn_ambient_temperature 250(2)
_diffrn_measured_fraction_theta_full 0.994
_diffrn_measured_fraction_theta_max 0.995
_diffrn_measurement_device_type 'Bruker S8 x-ray diffraction'
_diffrn_radiation_type MoK\a
_diffrn_radiation_wavelength 0.71073
_diffrn_reflns_av_R_equivalents 0.0626
_diffrn_reflns_av_unetI/netI 0.0504
_diffrn_reflns_Laue_measured_fraction_full 0.994
_diffrn_reflns_Laue_measured_fraction_max 0.995
_diffrn_reflns_limit_h_max 10
_diffrn_reflns_limit_h_min -10
_diffrn_reflns_limit_k_max 9
_diffrn_reflns_limit_k_min -9
_diffrn_reflns_limit_l_max 23
_diffrn_reflns_limit_l_min -23
_diffrn_reflns_number 31130
_diffrn_reflns_point_group_measured_fraction_full 0.993
_diffrn_reflns_point_group_measured_fraction_max 0.994
_diffrn_reflns_theta_full 25.000
_diffrn_reflns_theta_max 29.124
_diffrn_reflns_theta_min 2.760
_exptl_absorpt_coefficient_mu 2.360
_exptl_absorpt_correction_T_max 1.000
_exptl_absorpt_correction_T_min 0.867
_exptl_absorpt_correction_type multi-scan
_exptl_absorpt_process_details 'Empirical absorption correction'
_exptl_crystal_colour colorless
_exptl_crystal_density_diffrn 1.495
_exptl_crystal_description prismatic
_exptl_crystal_F_000 420
_exptl_crystal_size_max 0.080
_exptl_crystal_size_mid 0.040
_exptl_crystal_size_min 0.040
_refine_diff_density_max 0.922
_refine_diff_density_min -0.725
_refine_diff_density_rms 0.055
_refine_ls_abs_structure_details
;
 Flack x determined using 1282 quotients [(I+)-(I-)]/[(I+)+(I-)]
 (Parsons, Flack and Wagner, Acta Cryst. B69 (2013) 249-259).
;
_refine_ls_abs_structure_Flack 0.017(6)
_refine_ls_extinction_method none
_refine_ls_goodness_of_fit_ref 0.989
_refine_ls_hydrogen_treatment mixed
_refine_ls_matrix_type full
_refine_ls_number_parameters 258
_refine_ls_number_reflns 4915
_refine_ls_number_restraints 3
_refine_ls_restrained_S_all 0.989
_refine_ls_R_factor_all 0.0791
_refine_ls_R_factor_gt 0.0451
_refine_ls_shift/su_max 0.003
_refine_ls_shift/su_mean 0.000
_refine_ls_structure_factor_coef Fsqd
_refine_ls_weighting_details 'w=1/[\s^2^(Fo^2^)+(0.0710P)^2^+0.2898P] where P=(Fo^2^+2Fc^2^)/3'
_refine_ls_weighting_scheme calc
_refine_ls_wR_factor_gt 0.1152
_refine_ls_wR_factor_ref 0.1343
_reflns_Friedel_coverage 0.857
_reflns_Friedel_fraction_full 0.991
_reflns_Friedel_fraction_max 0.993
_reflns_number_gt 3393
_reflns_number_total 4915
_reflns_threshold_expression 'I > 2\s(I)'
_cod_data_source_file d0cc04221h2.cif
_cod_data_source_block shelx
_cod_depositor_comments 'Adding full bibliography for 7126888.cif.'
_cod_original_sg_symbol_H-M 'P 21'
_cod_database_code 7126888
_shelx_space_group_comment
;
The symmetry employed for this shelxl refinement is uniquely defined
by the following loop, which should always be used as a source of
symmetry information in preference to the above space-group names.
They are only intended as comments.
;
_shelx_estimated_absorpt_t_min 0.834
_shelx_estimated_absorpt_t_max 0.912
_shelxl_version_number 2014-1

loop_
_space_group_symop_operation_xyz
'x, y, z'
'-x, y+1/2, -z'

loop_
_atom_site_label
_atom_site_type_symbol
_atom_site_fract_x
_atom_site_fract_y
_atom_site_fract_z
_atom_site_U_iso_or_equiv
_atom_site_adp_type
_atom_site_occupancy
_atom_site_site_symmetry_order
_atom_site_calc_flag
_atom_site_refinement_flags_posn
_atom_site_refinement_flags_adp
_atom_site_refinement_flags_occupancy
_atom_site_disorder_assembly
_atom_site_disorder_group
Br Br 1.33506(8) 0.27415(14) 1.00487(4) 0.0837(3) Uani 1 1 d . . . . .
S S 0.15589(14) 0.3046(2) 0.59344(6) 0.0423(3) Uani 1 1 d . . . . .
O1 O 0.0572(6) 0.4712(7) 0.5992(3) 0.0598(12) Uani 1 1 d . . . . .
O2 O 0.0581(6) 0.1360(7) 0.5950(3) 0.0598(12) Uani 1 1 d . . . . .
N N 0.3285(5) 0.3024(7) 0.6650(2) 0.0413(8) Uani 1 1 d . . . . .
C1 C 0.6371(6) 0.3469(7) 0.7733(3) 0.0392(11) Uani 1 1 d . . . . .
C2 C 0.6568(6) 0.3143(9) 0.6869(3) 0.0398(10) Uani 1 1 d . . . . .
C3 C 0.4809(5) 0.3088(7) 0.6355(3) 0.0354(9) Uani 1 1 d . . . . .
C4 C 0.4707(5) 0.3131(7) 0.5488(2) 0.0334(8) Uani 1 1 d . . . . .
C5 C 0.6091(6) 0.3135(9) 0.5009(3) 0.0444(11) Uani 1 1 d . . . . .
H5 H 0.7315 0.3137 0.5221 0.053 Uiso 1 1 calc R U . . .
C6 C 0.5600(7) 0.3135(9) 0.4203(3) 0.0472(12) Uani 1 1 d . . . . .
H6 H 0.6515 0.3144 0.3867 0.057 Uiso 1 1 calc R U . . .
C7 C 0.3822(7) 0.3123(8) 0.3882(3) 0.0463(11) Uani 1 1 d . . . . .
H7 H 0.3546 0.3119 0.3334 0.056 Uiso 1 1 calc R U . . .
C8 C 0.2426(6) 0.3116(8) 0.4356(3) 0.0426(10) Uani 1 1 d . . . . .
H8 H 0.1205 0.3117 0.4142 0.051 Uiso 1 1 calc R U . . .
C9 C 0.2911(5) 0.3107(7) 0.5154(2) 0.0347(9) Uani 1 1 d . . . . .
C10 C 0.8111(6) 0.3210(8) 0.8277(3) 0.0405(11) Uani 1 1 d . . . . .
C11 C 0.9796(7) 0.3641(9) 0.8053(3) 0.0512(14) Uani 1 1 d . . . . .
H11 H 0.9881 0.4047 0.7538 0.061 Uiso 1 1 calc R U . . .
C12 C 1.1362(7) 0.3486(8) 0.8575(4) 0.0541(15) Uani 1 1 d . . . . .
H12 H 1.2497 0.3773 0.8414 0.065 Uiso 1 1 calc R U . . .
C13 C 1.1234(6) 0.2912(9) 0.9323(3) 0.0483(11) Uani 1 1 d . . . . .
C14 C 0.9578(8) 0.2452(13) 0.9558(3) 0.0664(19) Uani 1 1 d . . . . .
H14 H 0.9502 0.2042 1.0072 0.080 Uiso 1 1 calc R U . . .
C15 C 0.8040(7) 0.2594(12) 0.9037(3) 0.0586(16) Uani 1 1 d . . . . .
H15 H 0.6916 0.2267 0.9200 0.070 Uiso 1 1 calc R U . . .
C16 C 0.5539(7) 0.5260(7) 0.7854(3) 0.0396(11) Uani 1 1 d . . . . .
C17 C 0.4845(9) 0.6711(8) 0.7945(3) 0.0488(13) Uani 1 1 d . . . . .
C18 C 0.3891(14) 0.8399(10) 0.8048(5) 0.075(2) Uani 1 1 d . . . . .
C19 C 0.2016(16) 0.8648(15) 0.7676(7) 0.099(3) Uani 1 1 d . . . . .
C20 C 0.241(2) 0.8420(15) 0.8544(7) 0.125(5) Uani 1 1 d D . . . .
H1 H 0.568(7) 0.248(9) 0.786(3) 0.043(14) Uiso 1 1 d . . . . .
H2B H 0.727(7) 0.403(7) 0.666(3) 0.029(13) Uiso 1 1 d . . . . .
H2A H 0.715(9) 0.207(10) 0.685(4) 0.056(19) Uiso 1 1 d . . . . .
H19A H 0.146(13) 0.975(15) 0.743(6) 0.12(3) Uiso 1 1 d . . . . .
H18 H 0.459(14) 0.926(16) 0.807(6) 0.11(4) Uiso 1 1 d . . . . .
H19B H 0.137(11) 0.763(16) 0.732(5) 0.10(3) Uiso 1 1 d D . . . .
H20A H 0.158(16) 0.751(16) 0.850(5) 0.20(7) Uiso 1 1 d D . . . .
H20B H 0.240(11) 0.951(13) 0.882(5) 0.09(3) Uiso 1 1 d . . . . .

loop_
_atom_site_aniso_label
_atom_site_aniso_U_11
_atom_site_aniso_U_22
_atom_site_aniso_U_33
_atom_site_aniso_U_23
_atom_site_aniso_U_13
_atom_site_aniso_U_12
Br 0.0602(4) 0.1228(8) 0.0614(4) -0.0114(5) -0.0228(3) 0.0226(5)
S 0.0290(5) 0.0595(8) 0.0380(5) 0.0001(6) 0.0025(4) 0.0000(6)
O1 0.044(3) 0.080(3) 0.055(3) -0.005(2) 0.009(2) 0.020(2)
O2 0.046(3) 0.078(3) 0.055(3) 0.003(2) 0.002(2) -0.026(2)
N 0.0349(17) 0.054(2) 0.0354(18) -0.001(2) 0.0044(14) -0.001(2)
C1 0.035(2) 0.044(3) 0.038(2) 0.0041(19) 0.0023(18) -0.004(2)
C2 0.034(2) 0.046(3) 0.038(2) -0.001(2) -0.0006(17) -0.003(2)
C3 0.0314(18) 0.037(2) 0.038(2) 0.002(2) 0.0030(15) -0.002(2)
C4 0.0330(18) 0.033(2) 0.034(2) -0.002(2) 0.0025(15) 0.0006(19)
C5 0.036(2) 0.053(3) 0.045(2) -0.002(3) 0.0070(18) 0.004(2)
C6 0.048(2) 0.055(3) 0.040(2) -0.003(3) 0.0122(19) -0.001(3)
C7 0.060(3) 0.044(3) 0.034(2) -0.003(2) 0.0028(19) 0.000(3)
C8 0.044(2) 0.044(3) 0.038(2) -0.004(2) -0.0059(17) 0.004(2)
C9 0.0345(18) 0.031(2) 0.039(2) -0.003(2) 0.0027(15) 0.0001(19)
C10 0.039(2) 0.046(3) 0.036(2) 0.007(2) 0.0021(17) -0.004(2)
C11 0.040(3) 0.076(4) 0.037(3) 0.009(2) 0.001(2) -0.004(2)
C12 0.039(2) 0.074(5) 0.048(3) 0.004(3) -0.001(2) -0.006(3)
C13 0.044(2) 0.058(3) 0.040(2) -0.007(3) -0.0079(18) 0.010(3)
C14 0.057(3) 0.106(6) 0.035(2) 0.016(3) 0.002(2) 0.016(4)
C15 0.043(2) 0.094(5) 0.040(2) 0.014(3) 0.0076(19) 0.008(3)
C16 0.046(3) 0.043(3) 0.030(2) 0.001(2) 0.0021(19) -0.005(2)
C17 0.068(4) 0.042(3) 0.037(3) -0.001(2) 0.005(2) -0.004(3)
C18 0.108(6) 0.046(4) 0.072(5) -0.002(3) 0.013(4) 0.007(4)
C19 0.119(8) 0.085(6) 0.100(7) 0.019(6) 0.037(6) 0.055(6)
C20 0.207(14) 0.073(7) 0.113(8) 0.005(5) 0.092(9) 0.061(7)

loop_
_atom_type_symbol
_atom_type_description
_atom_type_scat_dispersion_real
_atom_type_scat_dispersion_imag
_atom_type_scat_source
C C 0.0033 0.0016 'International Tables Vol C Tables 4.2.6.8 and 6.1.1.4'
H H 0.0000 0.0000 'International Tables Vol C Tables 4.2.6.8 and 6.1.1.4'
N N 0.0061 0.0033 'International Tables Vol C Tables 4.2.6.8 and 6.1.1.4'
O O 0.0106 0.0060 'International Tables Vol C Tables 4.2.6.8 and 6.1.1.4'
S S 0.1246 0.1234 'International Tables Vol C Tables 4.2.6.8 and 6.1.1.4'
Br Br -0.2901 2.4595 'International Tables Vol C Tables 4.2.6.8 and 6.1.1.4'

loop_
_geom_angle_atom_site_label_1
_geom_angle_atom_site_label_2
_geom_angle_atom_site_label_3
_geom_angle
_geom_angle_site_symmetry_1
_geom_angle_site_symmetry_3
_geom_angle_publ_flag
O1 S O2 117.5(2) . . ?
O1 S N 108.4(3) . . ?
O2 S N 109.1(3) . . ?
O1 S C9 112.0(3) . . ?
O2 S C9 111.8(3) . . ?
N S C9 95.92(18) . . ?
C3 N S 110.1(3) . . ?
C16 C1 C10 111.5(4) . . ?
C16 C1 C2 111.3(4) . . ?
C10 C1 C2 114.2(4) . . ?
C3 C2 C1 113.9(4) . . ?
N C3 C4 116.5(4) . . ?
N C3 C2 121.1(4) . . ?
C4 C3 C2 122.4(3) . . ?
C5 C4 C9 119.7(4) . . ?
C5 C4 C3 129.7(4) . . ?
C9 C4 C3 110.6(3) . . ?
C4 C5 C6 117.5(4) . . ?
C7 C6 C5 122.2(4) . . ?
C6 C7 C8 120.9(5) . . ?
C9 C8 C7 117.0(4) . . ?
C8 C9 C4 122.8(4) . . ?
C8 C9 S 130.4(3) . . ?
C4 C9 S 106.8(3) . . ?
C15 C10 C11 117.8(5) . . ?
C15 C10 C1 119.9(4) . . ?
C11 C10 C1 122.2(4) . . ?
C10 C11 C12 121.3(5) . . ?
C13 C12 C11 119.3(5) . . ?
C12 C13 C14 120.6(5) . . ?
C12 C13 Br 119.8(4) . . ?
C14 C13 Br 119.6(4) . . ?
C15 C14 C13 119.8(5) . . ?
C14 C15 C10 121.3(5) . . ?
C17 C16 C1 179.2(6) . . ?
C16 C17 C18 176.1(7) . . ?
C17 C18 C20 119.5(7) . . ?
C17 C18 C19 120.4(8) . . ?
C20 C18 C19 61.1(8) . . ?
C18 C19 C20 59.0(8) . . ?
C18 C20 C19 59.9(6) . . ?

loop_
_geom_bond_atom_site_label_1
_geom_bond_atom_site_label_2
_geom_bond_distance
_geom_bond_site_symmetry_2
_geom_bond_publ_flag
Br C13 1.896(4) . ?
S O1 1.424(5) . ?
S O2 1.426(5) . ?
S N 1.673(4) . ?
S C9 1.763(4) . ?
N C3 1.293(5) . ?
C1 C16 1.465(7) . ?
C1 C10 1.519(7) . ?
C1 C2 1.524(7) . ?
C2 C3 1.492(6) . ?
C3 C4 1.481(6) . ?
C4 C5 1.388(6) . ?
C4 C9 1.392(6) . ?
C5 C6 1.389(7) . ?
C6 C7 1.372(7) . ?
C7 C8 1.388(7) . ?
C8 C9 1.376(6) . ?
C10 C15 1.385(7) . ?
C10 C11 1.386(7) . ?
C11 C12 1.391(8) . ?
C12 C13 1.364(8) . ?
C13 C14 1.378(8) . ?
C14 C15 1.372(7) . ?
C16 C17 1.191(8) . ?
C17 C18 1.437(9) . ?
C18 C20 1.463(14) . ?
C18 C19 1.477(15) . ?
C19 C20 1.495(17) . ?
